data_7127683
loop_
_publ_author_name
'Wilson, Jessica R.'
'Zeller, Matthias'
'Szymczak, Nathaniel K.'

_publ_section_title
;
 Hydrogen-bonded nickel(I) complexes.
;
_journal_issue 6
_journal_name_full 'Chemical communications (Cambridge, England)'
_journal_page_first 753
_journal_page_last 756
_journal_paper_doi 10.1039/d0cc07216h
_journal_volume 57
_journal_year 2021
_chemical_formula_moiety 'C38 H36 Br N8 Ni, F6 P'
_chemical_formula_sum 'C38 H36 Br F6 N8 Ni P'
_chemical_formula_weight 888.34
_space_group_crystal_system monoclinic
_space_group_IT_number 14
_space_group_name_Hall '-P 2ybc'
_space_group_name_H-M_alt 'P 1 21/c 1'
_atom_sites_solution_hydrogens mixed
_atom_sites_solution_primary direct
_atom_sites_solution_secondary difmap
_audit_creation_method SHELXL-2018/3
_audit_update_record
;
2020-10-29 deposited with the CCDC.	2020-12-04 downloaded from the CCDC.
;
_cell_angle_alpha 90
_cell_angle_beta 111.5872(19)
_cell_angle_gamma 90
_cell_formula_units_Z 4
_cell_length_a 13.6496(7)
_cell_length_b 25.0037(14)
_cell_length_c 11.8291(6)
_cell_measurement_reflns_used 9813
_cell_measurement_temperature 150(2)
_cell_measurement_theta_max 33.1665
_cell_measurement_theta_min 2.2890
_cell_volume 3754.0(3)
_computing_cell_refinement 'SAINT V8.38A (Bruker, 2018)'
_computing_data_collection 'Apex3 v2018.7-2 (Bruker, 2018)'
_computing_data_reduction 'SAINT V8.38A (Bruker, 2018)'
_computing_structure_refinement
;  
SHELXL-2018/3 (Sheldrick, 2015, 2018), 
SHELXLE Rev1030 (H\"ubschle et al., 2011)
;
_computing_structure_solution 'SHELXS-97 (Sheldrick, 2008)'
_diffrn_ambient_temperature 150(2)
_diffrn_detector_area_resol_mean 10.4167
_diffrn_measured_fraction_theta_full 0.999
_diffrn_measured_fraction_theta_max 0.996
_diffrn_measurement_device_type 'Bruker AXS D8 Quest CMOS diffractometer'
_diffrn_measurement_method 'omega and phi scans'
_diffrn_radiation_monochromator 'Triumph curved graphite crystal'
_diffrn_radiation_type MoK\a
_diffrn_radiation_wavelength 0.71073
_diffrn_reflns_av_R_equivalents 0.0391
_diffrn_reflns_av_unetI/netI 0.0225
_diffrn_reflns_Laue_measured_fraction_full 0.999
_diffrn_reflns_Laue_measured_fraction_max 0.996
_diffrn_reflns_limit_h_max 20
_diffrn_reflns_limit_h_min -21
_diffrn_reflns_limit_k_max 38
_diffrn_reflns_limit_k_min -38
_diffrn_reflns_limit_l_max 18
_diffrn_reflns_limit_l_min -18
_diffrn_reflns_number 95763
_diffrn_reflns_point_group_measured_fraction_full 0.999
_diffrn_reflns_point_group_measured_fraction_max 0.996
_diffrn_reflns_theta_full 25.242
_diffrn_reflns_theta_max 33.209
_diffrn_reflns_theta_min 2.287
_diffrn_source 'fine focus sealed tube X-ray source'
_diffrn_source_current '30 mA'
_diffrn_source_voltage '50 kV'
_exptl_absorpt_coefficient_mu 1.695
_exptl_absorpt_correction_T_max 0.7465
_exptl_absorpt_correction_T_min 0.5594
_exptl_absorpt_correction_type multi-scan
_exptl_absorpt_process_details
;
 SADABS 2016/2: Krause, L., Herbst-Irmer, R., Sheldrick G.M. & Stalke D.,
 J. Appl. Cryst. 48 (2015) 3-10
;
_exptl_crystal_colour blue
_exptl_crystal_density_diffrn 1.572
_exptl_crystal_description plate
_exptl_crystal_F_000 1808
_exptl_crystal_recrystallization_method 'Re-crystallisation from solvent: CH3CN, Et2O'
_exptl_crystal_size_max 0.550
_exptl_crystal_size_mid 0.530
_exptl_crystal_size_min 0.250
_refine_diff_density_max 0.929
_refine_diff_density_min -1.535
_refine_diff_density_rms 0.090
_refine_ls_extinction_coef 0.0012(2)
_refine_ls_extinction_expression Fc^*^=kFc[1+0.001xFc^2^\l^3^/sin(2\q)]^-1/4^
_refine_ls_extinction_method 'SHELXL-2018/3 (Sheldrick 2018)'
_refine_ls_goodness_of_fit_ref 1.041
_refine_ls_hydrogen_treatment mixed
_refine_ls_matrix_type full
_refine_ls_number_parameters 510
_refine_ls_number_reflns 14330
_refine_ls_number_restraints 3
_refine_ls_restrained_S_all 1.041
_refine_ls_R_factor_all 0.0435
_refine_ls_R_factor_gt 0.0351
_refine_ls_shift/su_max 0.002
_refine_ls_shift/su_mean 0.000
_refine_ls_structure_factor_coef Fsqd
_refine_ls_weighting_details 'w=1/[\s^2^(Fo^2^)+(0.0559P)^2^+3.0201P] where P=(Fo^2^+2Fc^2^)/3'
_refine_ls_weighting_scheme calc
_refine_ls_wR_factor_gt 0.1006
_refine_ls_wR_factor_ref 0.1053
_reflns_Friedel_coverage 0.000
_reflns_number_gt 12201
_reflns_number_total 14330
_reflns_threshold_expression 'I > 2\s(I)'
_cod_data_source_file d0cc07216h2.cif
_cod_data_source_block JRW3201_0m
_cod_depositor_comments 'Adding full bibliography for 7127678--7127684.cif.'
_cod_original_sg_symbol_H-M 'P 21/c'
_cod_database_code 7127683
_shelx_shelxl_version_number 2018/3
_shelx_space_group_comment
;
The symmetry employed for this shelxl refinement is uniquely defined
by the following loop, which should always be used as a source of
symmetry information in preference to the above space-group names.
They are only intended as comments.
;
_shelx_estimated_absorpt_t_min 0.456
_shelx_estimated_absorpt_t_max 0.677

loop_
_space_group_symop_operation_xyz
'x, y, z'
'-x, y+1/2, -z+1/2'
'-x, -y, -z'
'x, -y-1/2, z-1/2'

loop_
_atom_site_label
_atom_site_type_symbol
_atom_site_fract_x
_atom_site_fract_y
_atom_site_fract_z
_atom_site_U_iso_or_equiv
_atom_site_adp_type
_atom_site_occupancy
_atom_site_site_symmetry_order
_atom_site_calc_flag
_atom_site_refinement_flags_posn
_atom_site_refinement_flags_adp
_atom_site_refinement_flags_occupancy
_atom_site_disorder_assembly
_atom_site_disorder_group
C1 C 0.49061(12) 0.37394(6) 0.22433(15) 0.0183(3) Uani 1 1 d . . . . .
H1A H 0.457840 0.367262 0.285047 0.022 Uiso 1 1 calc R U . . .
H1AB H 0.439969 0.363256 0.143315 0.022 Uiso 1 1 calc R U . . .
C2 C 0.51774(12) 0.43221(6) 0.22391(15) 0.0186(3) Uani 1 1 d . . . . .
C3 C 0.47718(14) 0.47021(7) 0.27868(18) 0.0254(3) Uani 1 1 d . . . . .
H3 H 0.430045 0.460416 0.317514 0.030 Uiso 1 1 calc R U . . .
C4 C 0.50686(16) 0.52352(7) 0.2759(2) 0.0297(4) Uani 1 1 d . . . . .
H4 H 0.478968 0.550719 0.311493 0.036 Uiso 1 1 calc R U . . .
C5 C 0.57675(16) 0.53615(7) 0.2212(2) 0.0287(4) Uani 1 1 d . . . . .
H5 H 0.598564 0.572126 0.219583 0.034 Uiso 1 1 calc R U . . .
C6 C 0.61583(14) 0.49522(6) 0.16753(16) 0.0217(3) Uani 1 1 d . . . . .
C7 C 0.74686(14) 0.55089(6) 0.11946(17) 0.0234(3) Uani 1 1 d . . . . .
C8 C 0.80140(16) 0.57582(8) 0.23020(19) 0.0299(4) Uani 1 1 d . . . . .
H8 H 0.792555 0.563945 0.302143 0.036 Uiso 1 1 calc R U . . .
C9 C 0.86903(17) 0.61827(9) 0.2349(2) 0.0365(4) Uani 1 1 d . . . . .
H9 H 0.904918 0.635845 0.310053 0.044 Uiso 1 1 calc R U . . .
C10 C 0.88440(17) 0.63509(9) 0.1308(3) 0.0400(5) Uani 1 1 d . . . . .
H10 H 0.931054 0.663833 0.134695 0.048 Uiso 1 1 calc R U . . .
C11 C 0.83125(18) 0.60968(9) 0.0212(2) 0.0368(5) Uani 1 1 d . . . . .
H11 H 0.842155 0.620801 -0.050101 0.044 Uiso 1 1 calc R U . . .
C12 C 0.76202(15) 0.56797(8) 0.01486(18) 0.0280(3) Uani 1 1 d . . . . .
H12 H 0.724997 0.551090 -0.060838 0.034 Uiso 1 1 calc R U . . .
C13 C 0.65912(12) 0.35186(6) 0.38429(14) 0.0184(3) Uani 1 1 d . . . . .
H13A H 0.684575 0.316812 0.422863 0.022 Uiso 1 1 calc R U . . .
H13B H 0.616823 0.368269 0.427493 0.022 Uiso 1 1 calc R U . . .
C14 C 0.75301(12) 0.38702(6) 0.40134(13) 0.0158(2) Uani 1 1 d . . . . .
C15 C 0.80400(14) 0.40951(7) 0.51444(14) 0.0210(3) Uani 1 1 d . . . . .
H15 H 0.774818 0.407054 0.575818 0.025 Uiso 1 1 calc R U . . .
C16 C 0.89948(14) 0.43595(7) 0.53670(15) 0.0233(3) Uani 1 1 d . . . . .
H16 H 0.936236 0.451937 0.613566 0.028 Uiso 1 1 calc R U . . .
C17 C 0.93948(13) 0.43852(7) 0.44588(14) 0.0204(3) Uani 1 1 d . . . . .
H17 H 1.005689 0.455052 0.460497 0.025 Uiso 1 1 calc R U . . .
C18 C 0.88167(11) 0.41649(6) 0.33090(13) 0.0156(2) Uani 1 1 d . . . . .
C19 C 1.01067(12) 0.44639(6) 0.24243(14) 0.0176(2) Uani 1 1 d . . . . .
C20 C 1.10977(13) 0.43030(7) 0.32230(17) 0.0234(3) Uani 1 1 d . . . . .
H20 H 1.116235 0.400864 0.375359 0.028 Uiso 1 1 calc R U . . .
C21 C 1.19951(13) 0.45766(8) 0.32394(18) 0.0267(3) Uani 1 1 d . . . . .
H21 H 1.266962 0.447457 0.379913 0.032 Uiso 1 1 calc R U . . .
C22 C 1.19050(14) 0.49972(7) 0.24406(17) 0.0245(3) Uani 1 1 d . . . . .
H22 H 1.251754 0.517993 0.244808 0.029 Uiso 1 1 calc R U . . .
C23 C 1.09214(14) 0.51500(7) 0.16331(15) 0.0227(3) Uani 1 1 d . . . . .
H23 H 1.086064 0.543581 0.108230 0.027 Uiso 1 1 calc R U . . .
C24 C 1.00213(13) 0.48861(7) 0.16260(14) 0.0204(3) Uani 1 1 d . . . . .
H24 H 0.934740 0.499418 0.107544 0.025 Uiso 1 1 calc R U . . .
C25 C 0.56859(12) 0.28477(6) 0.23227(14) 0.0175(2) Uani 1 1 d . . . . .
H25A H 0.507308 0.279525 0.155678 0.021 Uiso 1 1 calc R U . . .
H25B H 0.551812 0.268556 0.299343 0.021 Uiso 1 1 calc R U . . .
C26 C 0.66412(12) 0.25797(6) 0.22307(13) 0.0160(2) Uani 1 1 d . . . . .
C27 C 0.69131(13) 0.20686(6) 0.26754(15) 0.0202(3) Uani 1 1 d . . . . .
H27 H 0.652409 0.188648 0.307819 0.024 Uiso 1 1 calc R U . . .
C28 C 0.77763(14) 0.18259(6) 0.25171(16) 0.0224(3) Uani 1 1 d . . . . .
H28 H 0.798086 0.147360 0.280928 0.027 Uiso 1 1 calc R U . . .
C29 C 0.83266(14) 0.21000(6) 0.19370(15) 0.0209(3) Uani 1 1 d . . . . .
H29 H 0.890562 0.193680 0.180872 0.025 Uiso 1 1 calc R U . . .
C30 C 0.80211(12) 0.26285(6) 0.15323(13) 0.0165(2) Uani 1 1 d . . . . .
C31 C 0.94367(12) 0.27047(6) 0.07316(15) 0.0186(3) Uani 1 1 d . . . . .
C32 C 0.92516(13) 0.23263(7) -0.01850(16) 0.0222(3) Uani 1 1 d . . . . .
H32 H 0.855295 0.220894 -0.062819 0.027 Uiso 1 1 calc R U . . .
C33 C 1.00811(16) 0.21200(8) -0.04542(19) 0.0294(4) Uani 1 1 d . . . . .
H33 H 0.995164 0.185986 -0.107765 0.035 Uiso 1 1 calc R U . . .
C34 C 1.10993(16) 0.22926(8) 0.0184(2) 0.0343(4) Uani 1 1 d . . . . .
H34 H 1.166788 0.215268 -0.000481 0.041 Uiso 1 1 calc R U . . .
C35 C 1.12889(15) 0.26683(9) 0.1097(2) 0.0350(4) Uani 1 1 d . . . . .
H35 H 1.198958 0.278412 0.153536 0.042 Uiso 1 1 calc R U . . .
C36 C 1.04625(15) 0.28789(8) 0.13808(17) 0.0275(3) Uani 1 1 d . . . . .
H36 H 1.059531 0.313757 0.200783 0.033 Uiso 1 1 calc R U . . .
C37 C 0.45658(12) 0.32628(6) -0.08042(14) 0.0186(3) Uani 1 1 d . . . . .
C38 C 0.36113(13) 0.30356(7) -0.16894(16) 0.0242(3) Uani 1 1 d . . . . .
H38A H 0.334284 0.327251 -0.239713 0.036 Uiso 1 1 calc R U . . .
H38B H 0.307848 0.299712 -0.132152 0.036 Uiso 1 1 calc R U . . .
H38C H 0.376897 0.268381 -0.194643 0.036 Uiso 1 1 calc R U . . .
N1 N 0.58925(10) 0.34258(5) 0.25526(12) 0.0151(2) Uani 1 1 d . . . . .
N2 N 0.58697(11) 0.44351(5) 0.16881(12) 0.0179(2) Uani 1 1 d . . . . .
N3 N 0.68284(15) 0.50548(6) 0.10876(17) 0.0309(3) Uani 1 1 d D . . . .
H3N H 0.6856(19) 0.4826(8) 0.0564(19) 0.024(6) Uiso 1 1 d D . . . .
N4 N 0.78788(10) 0.39148(5) 0.30800(11) 0.0147(2) Uani 1 1 d . . . . .
N5 N 0.91755(11) 0.41897(6) 0.23744(13) 0.0217(3) Uani 1 1 d D . . . .
H5N H 0.8695(18) 0.4123(11) 0.1661(17) 0.031(6) Uiso 1 1 d D . . . .
N6 N 0.71840(10) 0.28670(5) 0.16760(12) 0.0155(2) Uani 1 1 d . . . . .
N7 N 0.85840(13) 0.29211(6) 0.10106(15) 0.0246(3) Uani 1 1 d D . . . .
H7N H 0.834(2) 0.3215(8) 0.066(2) 0.037(7) Uiso 1 1 d D . . . .
N8 N 0.53029(11) 0.34403(6) -0.00804(13) 0.0211(2) Uani 1 1 d . . . . .
F1 F 0.43623(11) 0.39051(5) 0.48269(12) 0.0328(2) Uani 1 1 d . . . . .
F2 F 0.31833(10) 0.32802(5) 0.37503(11) 0.0342(3) Uani 1 1 d . . . . .
F3 F 0.48661(10) 0.30386(5) 0.48493(12) 0.0324(2) Uani 1 1 d . . . . .
F4 F 0.47215(9) 0.34104(5) 0.65391(10) 0.0311(2) Uani 1 1 d . . . . .
F5 F 0.30362(9) 0.36457(5) 0.54443(11) 0.0302(2) Uani 1 1 d . . . . .
F6 F 0.35565(9) 0.27798(4) 0.54683(11) 0.0290(2) Uani 1 1 d . . . . .
P3 P 0.39519(3) 0.33454(2) 0.51446(4) 0.02039(8) Uani 1 1 d . . . . .
Ni1 Ni 0.66382(2) 0.36896(2) 0.14140(2) 0.01342(5) Uani 1 1 d . . . . .
Br1 Br 0.72852(2) 0.40195(2) -0.02705(2) 0.01989(5) Uani 1 1 d . . . . .

loop_
_atom_site_aniso_label
_atom_site_aniso_U_11
_atom_site_aniso_U_22
_atom_site_aniso_U_33
_atom_site_aniso_U_23
_atom_site_aniso_U_13
_atom_site_aniso_U_12
C1 0.0148(6) 0.0173(6) 0.0246(7) -0.0008(5) 0.0094(5) -0.0005(5)
C2 0.0162(6) 0.0175(6) 0.0242(7) 0.0007(5) 0.0097(5) 0.0009(5)
C3 0.0239(8) 0.0216(7) 0.0369(9) -0.0011(6) 0.0185(7) 0.0025(6)
C4 0.0321(9) 0.0196(7) 0.0448(10) -0.0032(7) 0.0228(8) 0.0039(6)
C5 0.0342(9) 0.0151(7) 0.0437(10) -0.0010(6) 0.0224(8) 0.0024(6)
C6 0.0254(7) 0.0147(6) 0.0285(7) 0.0001(5) 0.0142(6) 0.0002(5)
C7 0.0256(8) 0.0143(6) 0.0337(8) 0.0023(6) 0.0150(7) 0.0007(5)
C8 0.0312(9) 0.0255(8) 0.0339(9) -0.0002(7) 0.0132(7) 0.0035(7)
C9 0.0273(9) 0.0293(9) 0.0466(12) -0.0065(8) 0.0063(8) -0.0013(7)
C10 0.0263(9) 0.0275(9) 0.0628(15) 0.0045(9) 0.0124(10) -0.0067(7)
C11 0.0333(10) 0.0312(9) 0.0480(12) 0.0126(9) 0.0175(9) -0.0060(8)
C12 0.0276(8) 0.0249(8) 0.0328(9) 0.0058(6) 0.0127(7) -0.0029(6)
C13 0.0177(6) 0.0214(7) 0.0174(6) -0.0006(5) 0.0080(5) -0.0047(5)
C14 0.0168(6) 0.0149(6) 0.0172(6) -0.0011(4) 0.0082(5) -0.0024(5)
C15 0.0254(7) 0.0227(7) 0.0170(6) -0.0041(5) 0.0105(6) -0.0076(6)
C16 0.0261(8) 0.0252(7) 0.0183(6) -0.0061(5) 0.0079(6) -0.0097(6)
C17 0.0193(7) 0.0225(7) 0.0181(6) -0.0049(5) 0.0053(5) -0.0086(5)
C18 0.0144(6) 0.0158(6) 0.0171(6) -0.0021(5) 0.0063(5) -0.0036(5)
C19 0.0147(6) 0.0213(6) 0.0184(6) -0.0026(5) 0.0078(5) -0.0044(5)
C20 0.0180(7) 0.0225(7) 0.0299(8) 0.0051(6) 0.0090(6) -0.0007(5)
C21 0.0140(6) 0.0303(8) 0.0349(9) 0.0043(7) 0.0079(6) 0.0001(6)
C22 0.0193(7) 0.0285(8) 0.0298(8) -0.0012(6) 0.0138(6) -0.0052(6)
C23 0.0244(7) 0.0250(7) 0.0220(7) 0.0017(6) 0.0124(6) -0.0045(6)
C24 0.0168(6) 0.0276(7) 0.0173(6) 0.0015(5) 0.0067(5) -0.0017(5)
C25 0.0154(6) 0.0144(6) 0.0240(6) 0.0004(5) 0.0086(5) -0.0029(5)
C26 0.0159(6) 0.0140(6) 0.0183(6) 0.0001(4) 0.0065(5) -0.0021(5)
C27 0.0220(7) 0.0158(6) 0.0241(7) 0.0039(5) 0.0101(6) -0.0011(5)
C28 0.0274(8) 0.0156(6) 0.0258(7) 0.0050(5) 0.0119(6) 0.0036(5)
C29 0.0244(7) 0.0168(6) 0.0242(7) 0.0040(5) 0.0121(6) 0.0058(5)
C30 0.0178(6) 0.0150(6) 0.0185(6) 0.0000(5) 0.0087(5) 0.0007(5)
C31 0.0178(6) 0.0174(6) 0.0237(7) 0.0038(5) 0.0115(5) 0.0027(5)
C32 0.0187(7) 0.0226(7) 0.0263(7) -0.0003(6) 0.0093(6) 0.0010(5)
C33 0.0334(9) 0.0248(8) 0.0384(9) 0.0002(7) 0.0231(8) 0.0054(7)
C34 0.0240(8) 0.0307(9) 0.0565(13) 0.0124(9) 0.0244(9) 0.0105(7)
C35 0.0158(7) 0.0386(10) 0.0469(11) 0.0108(9) 0.0071(7) -0.0007(7)
C36 0.0255(8) 0.0275(8) 0.0277(8) -0.0004(6) 0.0077(7) -0.0047(6)
C37 0.0186(6) 0.0183(6) 0.0193(6) 0.0026(5) 0.0075(5) 0.0008(5)
C38 0.0189(7) 0.0271(8) 0.0224(7) 0.0010(6) 0.0025(6) -0.0039(6)
N1 0.0130(5) 0.0141(5) 0.0188(5) -0.0005(4) 0.0066(4) -0.0018(4)
N2 0.0188(6) 0.0148(5) 0.0218(6) 0.0004(4) 0.0096(5) -0.0004(4)
N3 0.0462(10) 0.0160(6) 0.0439(9) -0.0057(6) 0.0323(8) -0.0080(6)
N4 0.0140(5) 0.0149(5) 0.0161(5) -0.0019(4) 0.0065(4) -0.0032(4)
N5 0.0173(6) 0.0317(7) 0.0176(5) -0.0047(5) 0.0082(5) -0.0102(5)
N6 0.0154(5) 0.0143(5) 0.0180(5) -0.0002(4) 0.0074(4) -0.0006(4)
N7 0.0285(7) 0.0172(6) 0.0374(8) 0.0078(5) 0.0230(6) 0.0070(5)
N8 0.0211(6) 0.0212(6) 0.0205(6) 0.0010(5) 0.0071(5) -0.0012(5)
F1 0.0405(7) 0.0257(5) 0.0371(6) 0.0023(5) 0.0201(5) -0.0060(5)
F2 0.0364(6) 0.0343(6) 0.0230(5) 0.0001(4) 0.0002(5) 0.0011(5)
F3 0.0282(6) 0.0338(6) 0.0426(6) 0.0000(5) 0.0217(5) 0.0042(4)
F4 0.0234(5) 0.0414(6) 0.0249(5) 0.0006(4) 0.0046(4) 0.0002(5)
F5 0.0262(5) 0.0294(6) 0.0379(6) 0.0044(4) 0.0152(5) 0.0090(4)
F6 0.0252(5) 0.0235(5) 0.0401(6) 0.0060(4) 0.0143(5) 0.0002(4)
P3 0.01798(18) 0.02112(18) 0.02241(18) 0.00251(14) 0.00781(15) 0.00111(14)
Ni1 0.01321(8) 0.01260(8) 0.01515(8) -0.00103(6) 0.00605(6) -0.00205(6)
Br1 0.02461(8) 0.01802(7) 0.01855(7) -0.00191(5) 0.00970(6) -0.00155(5)

loop_
_atom_type_symbol
_atom_type_description
_atom_type_scat_dispersion_real
_atom_type_scat_dispersion_imag
_atom_type_scat_source
C C 0.0033 0.0016 'International Tables Vol C Tables 4.2.6.8 and 6.1.1.4'
H H 0.0000 0.0000 'International Tables Vol C Tables 4.2.6.8 and 6.1.1.4'
N N 0.0061 0.0033 'International Tables Vol C Tables 4.2.6.8 and 6.1.1.4'
F F 0.0171 0.0103 'International Tables Vol C Tables 4.2.6.8 and 6.1.1.4'
P P 0.1023 0.0942 'International Tables Vol C Tables 4.2.6.8 and 6.1.1.4'
Ni Ni 0.3393 1.1124 'International Tables Vol C Tables 4.2.6.8 and 6.1.1.4'
Br Br -0.2901 2.4595 'International Tables Vol C Tables 4.2.6.8 and 6.1.1.4'

loop_
_geom_angle_atom_site_label_1
_geom_angle_atom_site_label_2
_geom_angle_atom_site_label_3
_geom_angle
_geom_angle_site_symmetry_1
_geom_angle_site_symmetry_3
_geom_angle_publ_flag
N1 C1 C2 108.10(12) . . ?
N1 C1 H1A 110.1 . . ?
C2 C1 H1A 110.1 . . ?
N1 C1 H1AB 110.1 . . ?
C2 C1 H1AB 110.1 . . ?
H1A C1 H1AB 108.4 . . ?
N2 C2 C3 123.57(15) . . ?
N2 C2 C1 114.71(13) . . ?
C3 C2 C1 121.69(14) . . ?
C2 C3 C4 118.52(16) . . ?
C2 C3 H3 120.7 . . ?
C4 C3 H3 120.7 . . ?
C5 C4 C3 119.25(16) . . ?
C5 C4 H4 120.4 . . ?
C3 C4 H4 120.4 . . ?
C4 C5 C6 119.32(16) . . ?
C4 C5 H5 120.3 . . ?
C6 C5 H5 120.3 . . ?
N2 C6 N3 116.03(14) . . ?
N2 C6 C5 121.93(15) . . ?
N3 C6 C5 122.02(15) . . ?
C8 C7 C12 119.66(17) . . ?
C8 C7 N3 122.94(17) . . ?
C12 C7 N3 117.16(17) . . ?
C7 C8 C9 119.67(19) . . ?
C7 C8 H8 120.2 . . ?
C9 C8 H8 120.2 . . ?
C10 C9 C8 120.6(2) . . ?
C10 C9 H9 119.7 . . ?
C8 C9 H9 119.7 . . ?
C11 C10 C9 119.56(19) . . ?
C11 C10 H10 120.2 . . ?
C9 C10 H10 120.2 . . ?
C10 C11 C12 120.4(2) . . ?
C10 C11 H11 119.8 . . ?
C12 C11 H11 119.8 . . ?
C11 C12 C7 120.1(2) . . ?
C11 C12 H12 119.9 . . ?
C7 C12 H12 119.9 . . ?
N1 C13 C14 114.87(12) . . ?
N1 C13 H13A 108.6 . . ?
C14 C13 H13A 108.5 . . ?
N1 C13 H13B 108.6 . . ?
C14 C13 H13B 108.5 . . ?
H13A C13 H13B 107.5 . . ?
N4 C14 C15 123.50(14) . . ?
N4 C14 C13 118.34(13) . . ?
C15 C14 C13 117.95(13) . . ?
C14 C15 C16 118.57(14) . . ?
C14 C15 H15 120.7 . . ?
C16 C15 H15 120.7 . . ?
C17 C16 C15 119.08(14) . . ?
C17 C16 H16 120.5 . . ?
C15 C16 H16 120.5 . . ?
C16 C17 C18 119.60(14) . . ?
C16 C17 H17 120.2 . . ?
C18 C17 H17 120.2 . . ?
N4 C18 N5 116.85(13) . . ?
N4 C18 C17 121.59(13) . . ?
N5 C18 C17 121.56(13) . . ?
C24 C19 C20 119.78(14) . . ?
C24 C19 N5 119.04(14) . . ?
C20 C19 N5 121.13(15) . . ?
C19 C20 C21 119.69(16) . . ?
C19 C20 H20 120.2 . . ?
C21 C20 H20 120.2 . . ?
C22 C21 C20 120.25(16) . . ?
C22 C21 H21 119.9 . . ?
C20 C21 H21 119.9 . . ?
C23 C22 C21 119.93(15) . . ?
C23 C22 H22 120.0 . . ?
C21 C22 H22 120.0 . . ?
C22 C23 C24 120.20(15) . . ?
C22 C23 H23 119.9 . . ?
C24 C23 H23 119.9 . . ?
C23 C24 C19 120.13(15) . . ?
C23 C24 H24 119.9 . . ?
C19 C24 H24 119.9 . . ?
N1 C25 C26 109.69(12) . . ?
N1 C25 H25A 109.7 . . ?
C26 C25 H25A 109.7 . . ?
N1 C25 H25B 109.7 . . ?
C26 C25 H25B 109.7 . . ?
H25A C25 H25B 108.2 . . ?
N6 C26 C27 123.69(14) . . ?
N6 C26 C25 116.07(13) . . ?
C27 C26 C25 120.23(13) . . ?
C26 C27 C28 118.21(14) . . ?
C26 C27 H27 120.9 . . ?
C28 C27 H27 120.9 . . ?
C29 C28 C27 119.58(14) . . ?
C29 C28 H28 120.2 . . ?
C27 C28 H28 120.2 . . ?
C28 C29 C30 119.21(15) . . ?
C28 C29 H29 120.4 . . ?
C30 C29 H29 120.4 . . ?
N6 C30 N7 117.58(13) . . ?
N6 C30 C29 121.74(14) . . ?
N7 C30 C29 120.65(14) . . ?
C32 C31 C36 119.93(15) . . ?
C32 C31 N7 120.56(15) . . ?
C36 C31 N7 119.51(16) . . ?
C33 C32 C31 120.25(17) . . ?
C33 C32 H32 119.9 . . ?
C31 C32 H32 119.9 . . ?
C32 C33 C34 120.04(19) . . ?
C32 C33 H33 120.0 . . ?
C34 C33 H33 120.0 . . ?
C35 C34 C33 120.00(17) . . ?
C35 C34 H34 120.0 . . ?
C33 C34 H34 120.0 . . ?
C34 C35 C36 120.64(18) . . ?
C34 C35 H35 119.7 . . ?
C36 C35 H35 119.7 . . ?
C35 C36 C31 119.13(18) . . ?
C35 C36 H36 120.4 . . ?
C31 C36 H36 120.4 . . ?
N8 C37 C38 177.84(17) . . ?
C37 C38 H38A 109.5 . . ?
C37 C38 H38B 109.5 . . ?
H38A C38 H38B 109.5 . . ?
C37 C38 H38C 109.5 . . ?
H38A C38 H38C 109.5 . . ?
H38B C38 H38C 109.5 . . ?
C25 N1 C1 112.15(11) . . ?
C25 N1 C13 110.32(12) . . ?
C1 N1 C13 110.56(12) . . ?
C25 N1 Ni1 107.31(9) . . ?
C1 N1 Ni1 106.85(9) . . ?
C13 N1 Ni1 109.50(9) . . ?
C6 N2 C2 117.39(14) . . ?
C6 N2 Ni1 130.18(11) . . ?
C2 N2 Ni1 110.15(10) . . ?
C6 N3 C7 128.07(15) . . ?
C6 N3 H3N 117.5(17) . . ?
C7 N3 H3N 114.4(17) . . ?
C14 N4 C18 117.50(12) . . ?
C14 N4 Ni1 109.31(9) . . ?
C18 N4 Ni1 132.08(10) . . ?
C18 N5 C19 124.62(13) . . ?
C18 N5 H5N 114.1(18) . . ?
C19 N5 H5N 118.2(18) . . ?
C30 N6 C26 117.53(13) . . ?
C30 N6 Ni1 131.35(10) . . ?
C26 N6 Ni1 110.47(9) . . ?
C30 N7 C31 123.00(13) . . ?
C30 N7 H7N 119.7(19) . . ?
C31 N7 H7N 115.2(19) . . ?
C37 N8 Ni1 172.35(13) . . ?
F1 P3 F2 90.03(7) . . ?
F1 P3 F4 89.97(7) . . ?
F2 P3 F4 179.96(10) . . ?
F1 P3 F5 90.63(7) . . ?
F2 P3 F5 90.39(7) . . ?
F4 P3 F5 89.65(7) . . ?
F1 P3 F3 89.97(7) . . ?
F2 P3 F3 89.68(7) . . ?
F4 P3 F3 90.28(7) . . ?
F5 P3 F3 179.40(7) . . ?
F1 P3 F6 179.18(7) . . ?
F2 P3 F6 90.32(7) . . ?
F4 P3 F6 89.68(7) . . ?
F5 P3 F6 90.11(6) . . ?
F3 P3 F6 89.29(6) . . ?
N1 Ni1 N8 88.35(5) . . ?
N1 Ni1 N4 84.09(5) . . ?
N8 Ni1 N4 172.40(5) . . ?
N1 Ni1 N6 80.24(5) . . ?
N8 Ni1 N6 89.14(5) . . ?
N4 Ni1 N6 90.23(5) . . ?
N1 Ni1 N2 78.51(5) . . ?
N8 Ni1 N2 93.52(5) . . ?
N4 Ni1 N2 84.33(5) . . ?
N6 Ni1 N2 158.49(5) . . ?
N1 Ni1 Br1 171.19(4) . . ?
N8 Ni1 Br1 83.33(4) . . ?
N4 Ni1 Br1 104.19(3) . . ?
N6 Ni1 Br1 102.42(3) . . ?
N2 Ni1 Br1 99.09(3) . . ?

loop_
_geom_bond_atom_site_label_1
_geom_bond_atom_site_label_2
_geom_bond_distance
_geom_bond_site_symmetry_2
_geom_bond_publ_flag
C1 N1 1.483(2) . ?
C1 C2 1.504(2) . ?
C1 H1A 0.9900 . ?
C1 H1AB 0.9900 . ?
C2 N2 1.360(2) . ?
C2 C3 1.376(2) . ?
C3 C4 1.397(3) . ?
C3 H3 0.9500 . ?
C4 C5 1.372(3) . ?
C4 H4 0.9500 . ?
C5 C6 1.409(2) . ?
C5 H5 0.9500 . ?
C6 N2 1.353(2) . ?
C6 N3 1.361(2) . ?
C7 C8 1.393(3) . ?
C7 C12 1.394(3) . ?
C7 N3 1.410(2) . ?
C8 C9 1.394(3) . ?
C8 H8 0.9500 . ?
C9 C10 1.389(4) . ?
C9 H9 0.9500 . ?
C10 C11 1.385(4) . ?
C10 H10 0.9500 . ?
C11 C12 1.391(3) . ?
C11 H11 0.9500 . ?
C12 H12 0.9500 . ?
C13 N1 1.491(2) . ?
C13 C14 1.505(2) . ?
C13 H13A 0.9900 . ?
C13 H13B 0.9900 . ?
C14 N4 1.3582(18) . ?
C14 C15 1.380(2) . ?
C15 C16 1.397(2) . ?
C15 H15 0.9500 . ?
C16 C17 1.374(2) . ?
C16 H16 0.9500 . ?
C17 C18 1.409(2) . ?
C17 H17 0.9500 . ?
C18 N4 1.3595(18) . ?
C18 N5 1.3653(19) . ?
C19 C24 1.392(2) . ?
C19 C20 1.394(2) . ?
C19 N5 1.4261(19) . ?
C20 C21 1.397(2) . ?
C20 H20 0.9500 . ?
C21 C22 1.389(3) . ?
C21 H21 0.9500 . ?
C22 C23 1.385(3) . ?
C22 H22 0.9500 . ?
C23 C24 1.392(2) . ?
C23 H23 0.9500 . ?
C24 H24 0.9500 . ?
C25 N1 1.4787(19) . ?
C25 C26 1.505(2) . ?
C25 H25A 0.9900 . ?
C25 H25B 0.9900 . ?
C26 N6 1.3614(18) . ?
C26 C27 1.380(2) . ?
C27 C28 1.398(2) . ?
C27 H27 0.9500 . ?
C28 C29 1.373(2) . ?
C28 H28 0.9500 . ?
C29 C30 1.415(2) . ?
C29 H29 0.9500 . ?
C30 N6 1.3539(19) . ?
C30 N7 1.362(2) . ?
C31 C32 1.390(2) . ?
C31 C36 1.396(2) . ?
C31 N7 1.428(2) . ?
C32 C33 1.384(2) . ?
C32 H32 0.9500 . ?
C33 C34 1.384(3) . ?
C33 H33 0.9500 . ?
C34 C35 1.382(3) . ?
C34 H34 0.9500 . ?
C35 C36 1.393(3) . ?
C35 H35 0.9500 . ?
C36 H36 0.9500 . ?
C37 N8 1.144(2) . ?
C37 C38 1.454(2) . ?
C38 H38A 0.9800 . ?
C38 H38B 0.9800 . ?
C38 H38C 0.9800 . ?
N1 Ni1 2.0722(12) . ?
N2 Ni1 2.2203(13) . ?
N3 H3N 0.854(16) . ?
N4 Ni1 2.1478(13) . ?
N5 H5N 0.874(17) . ?
N6 Ni1 2.1707(13) . ?
N7 H7N 0.851(17) . ?
N8 Ni1 2.1129(14) . ?
F1 P3 1.6026(12) . ?
F2 P3 1.6044(12) . ?
F3 P3 1.6088(12) . ?
F4 P3 1.6050(12) . ?
F5 P3 1.6055(12) . ?
F6 P3 1.6093(12) . ?
Ni1 Br1 2.5934(3) . ?

loop_
_geom_hbond_atom_site_label_D
_geom_hbond_atom_site_label_H
_geom_hbond_atom_site_label_A
_geom_hbond_distance_DH
_geom_hbond_distance_HA
_geom_hbond_distance_DA
_geom_hbond_angle_DHA
_geom_hbond_site_symmetry_A
_geom_hbond_publ_flag
N3 H3N Br1 0.854(16) 2.411(17) 3.2261(16) 160(2) . yes
N5 H5N Br1 0.874(17) 2.399(17) 3.2691(14) 174(2) . yes
N7 H7N Br1 0.851(17) 2.480(18) 3.3174(15) 168(3) . yes

loop_
_geom_torsion_atom_site_label_1
_geom_torsion_atom_site_label_2
_geom_torsion_atom_site_label_3
_geom_torsion_atom_site_label_4
_geom_torsion
_geom_torsion_site_symmetry_1
_geom_torsion_site_symmetry_2
_geom_torsion_site_symmetry_3
_geom_torsion_site_symmetry_4
_geom_torsion_publ_flag
N1 C1 C2 N2 43.19(18) . . . . ?
N1 C1 C2 C3 -135.00(16) . . . . ?
N2 C2 C3 C4 1.2(3) . . . . ?
C1 C2 C3 C4 179.26(17) . . . . ?
C2 C3 C4 C5 -1.3(3) . . . . ?
C3 C4 C5 C6 0.9(3) . . . . ?
C4 C5 C6 N2 -0.4(3) . . . . ?
C4 C5 C6 N3 178.0(2) . . . . ?
C12 C7 C8 C9 1.3(3) . . . . ?
N3 C7 C8 C9 175.50(18) . . . . ?
C7 C8 C9 C10 -1.5(3) . . . . ?
C8 C9 C10 C11 0.6(3) . . . . ?
C9 C10 C11 C12 0.7(3) . . . . ?
C10 C11 C12 C7 -1.0(3) . . . . ?
C8 C7 C12 C11 0.0(3) . . . . ?
N3 C7 C12 C11 -174.58(19) . . . . ?
N1 C13 C14 N4 -22.9(2) . . . . ?
N1 C13 C14 C15 162.24(14) . . . . ?
N4 C14 C15 C16 -3.4(3) . . . . ?
C13 C14 C15 C16 171.14(16) . . . . ?
C14 C15 C16 C17 -0.2(3) . . . . ?
C15 C16 C17 C18 2.6(3) . . . . ?
C16 C17 C18 N4 -1.6(2) . . . . ?
C16 C17 C18 N5 178.85(17) . . . . ?
C24 C19 C20 C21 1.8(3) . . . . ?
N5 C19 C20 C21 179.29(16) . . . . ?
C19 C20 C21 C22 -1.8(3) . . . . ?
C20 C21 C22 C23 0.7(3) . . . . ?
C21 C22 C23 C24 0.5(3) . . . . ?
C22 C23 C24 C19 -0.6(3) . . . . ?
C20 C19 C24 C23 -0.6(2) . . . . ?
N5 C19 C24 C23 -178.16(15) . . . . ?
N1 C25 C26 N6 -36.93(18) . . . . ?
N1 C25 C26 C27 144.14(14) . . . . ?
N6 C26 C27 C28 -1.9(2) . . . . ?
C25 C26 C27 C28 176.95(15) . . . . ?
C26 C27 C28 C29 0.3(3) . . . . ?
C27 C28 C29 C30 1.3(3) . . . . ?
C28 C29 C30 N6 -1.6(2) . . . . ?
C28 C29 C30 N7 176.56(17) . . . . ?
C36 C31 C32 C33 0.2(3) . . . . ?
N7 C31 C32 C33 179.70(16) . . . . ?
C31 C32 C33 C34 -0.4(3) . . . . ?
C32 C33 C34 C35 0.4(3) . . . . ?
C33 C34 C35 C36 -0.3(3) . . . . ?
C34 C35 C36 C31 0.1(3) . . . . ?
C32 C31 C36 C35 -0.1(3) . . . . ?
N7 C31 C36 C35 -179.56(17) . . . . ?
C26 C25 N1 C1 160.62(12) . . . . ?
C26 C25 N1 C13 -75.66(15) . . . . ?
C26 C25 N1 Ni1 43.57(13) . . . . ?
C2 C1 N1 C25 -167.63(12) . . . . ?
C2 C1 N1 C13 68.78(15) . . . . ?
C2 C1 N1 Ni1 -50.30(13) . . . . ?
C14 C13 N1 C25 129.83(14) . . . . ?
C14 C13 N1 C1 -105.53(14) . . . . ?
C14 C13 N1 Ni1 11.94(16) . . . . ?
N3 C6 N2 C2 -178.21(16) . . . . ?
C5 C6 N2 C2 0.3(3) . . . . ?
N3 C6 N2 Ni1 20.8(2) . . . . ?
C5 C6 N2 Ni1 -160.72(14) . . . . ?
C3 C2 N2 C6 -0.7(2) . . . . ?
C1 C2 N2 C6 -178.85(14) . . . . ?
C3 C2 N2 Ni1 163.92(14) . . . . ?
C1 C2 N2 Ni1 -14.22(16) . . . . ?
N2 C6 N3 C7 -161.61(19) . . . . ?
C5 C6 N3 C7 19.9(3) . . . . ?
C8 C7 N3 C6 40.3(3) . . . . ?
C12 C7 N3 C6 -145.3(2) . . . . ?
C15 C14 N4 C18 4.5(2) . . . . ?
C13 C14 N4 C18 -170.09(14) . . . . ?
C15 C14 N4 Ni1 -164.92(13) . . . . ?
C13 C14 N4 Ni1 20.51(16) . . . . ?
N5 C18 N4 C14 177.70(14) . . . . ?
C17 C18 N4 C14 -1.9(2) . . . . ?
N5 C18 N4 Ni1 -15.8(2) . . . . ?
C17 C18 N4 Ni1 164.56(12) . . . . ?
N4 C18 N5 C19 175.94(15) . . . . ?
C17 C18 N5 C19 -4.4(3) . . . . ?
C24 C19 N5 C18 -118.41(18) . . . . ?
C20 C19 N5 C18 64.1(2) . . . . ?
N7 C30 N6 C26 -178.07(14) . . . . ?
C29 C30 N6 C26 0.2(2) . . . . ?
N7 C30 N6 Ni1 -8.3(2) . . . . ?
C29 C30 N6 Ni1 169.92(12) . . . . ?
C27 C26 N6 C30 1.6(2) . . . . ?
C25 C26 N6 C30 -177.25(13) . . . . ?
C27 C26 N6 Ni1 -170.18(13) . . . . ?
C25 C26 N6 Ni1 10.94(16) . . . . ?
N6 C30 N7 C31 -175.51(15) . . . . ?
C29 C30 N7 C31 6.2(3) . . . . ?
C32 C31 N7 C30 68.9(2) . . . . ?
C36 C31 N7 C30 -111.6(2) . . . . ?
